data_2211180
loop_
_publ_author_name
'H. Xu'
'X.-M. Ren'

_publ_section_title
;
 1-(4-Bromobenzyl)pyridinium
 bis(1,2-dicyanoethylene-1,2-dithiolato)cuprate(III)
;
_journal_coeditor_code RZ2088
_journal_issue 11
_journal_name_full 'Acta Crystallographica Section E'
_journal_page_first m3134
_journal_page_last m3136
_journal_paper_doi 10.1107/S1600536806044230
_journal_volume 62
_journal_year 2006
_chemical_formula_iupac '(C12 H11 Br N) [Cu (C4 N2 S2)2]'
_chemical_formula_moiety 'C12 H11 Br N , C8 Cu N4 S4'
_chemical_formula_sum 'C20 H11 Br Cu N5 S4'
_chemical_formula_weight 593.03
_chemical_name_common
;1-(4-Bromobenzyl)pyridinium
 bis(1,2-dicyanoethylene-1,2-dithiolato)cuprate(III)
;
_chemical_name_systematic
;
1-(4-bromobenzyl)pyridinium
bis(1,2-dicyanoethylene-1,2-dithiolato)cuprate(III)
;
_space_group_IT_number 14
_symmetry_cell_setting monoclinic
_symmetry_space_group_name_Hall '-P 2ybc'
_symmetry_space_group_name_H-M 'P 1 21/c 1'
_atom_sites_solution_hydrogens geom
_atom_sites_solution_primary direct
_atom_sites_solution_secondary difmap
_audit_creation_method SHELXL97
_cell_angle_alpha 90.00
_cell_angle_beta 102.75(3)
_cell_angle_gamma 90.00
_cell_formula_units_Z 4
_cell_length_a 12.054(2)
_cell_length_b 26.329(5)
_cell_length_c 7.5005(15)
_cell_measurement_reflns_used 710
_cell_measurement_temperature 293(2)
_cell_measurement_theta_max 24.5
_cell_measurement_theta_min 3.0
_cell_volume 2321.7(8)
_computing_cell_refinement 'SAINT (Bruker, 2000)'
_computing_data_collection 'SMART (Bruker, 2000)'
_computing_data_reduction SAINT
_computing_molecular_graphics 'SHELXTL (Sheldrick, 1997b)'
_computing_publication_material 'Please provide details'
_computing_structure_refinement 'SHELXL97 (Sheldrick, 1997a)'
_computing_structure_solution 'SHELXS97 (Sheldrick, 1997a)'
_diffrn_ambient_temperature 293(2)
_diffrn_measured_fraction_theta_full 0.997
_diffrn_measured_fraction_theta_max 0.997
_diffrn_measurement_device_type 'Bruker SMART CCD area-detector'
_diffrn_measurement_method '\f and \w'
_diffrn_radiation_monochromator graphite
_diffrn_radiation_source 'fine-focus sealed tube'
_diffrn_radiation_type MoK\a
_diffrn_radiation_wavelength 0.71073
_diffrn_reflns_av_R_equivalents 0.0415
_diffrn_reflns_av_sigmaI/netI 0.0291
_diffrn_reflns_limit_h_max 15
_diffrn_reflns_limit_h_min -15
_diffrn_reflns_limit_k_max 34
_diffrn_reflns_limit_k_min -33
_diffrn_reflns_limit_l_max 9
_diffrn_reflns_limit_l_min -9
_diffrn_reflns_number 33666
_diffrn_reflns_theta_full 27.48
_diffrn_reflns_theta_max 27.48
_diffrn_reflns_theta_min 3.04
_diffrn_standards_interval_count 0
_diffrn_standards_number 0
_exptl_absorpt_coefficient_mu 3.040
_exptl_absorpt_correction_T_max 0.734
_exptl_absorpt_correction_T_min 0.479
_exptl_absorpt_correction_type multi-scan
_exptl_absorpt_process_details '(SADABS; Bruker, 2000)'
_exptl_crystal_colour Brown
_exptl_crystal_density_diffrn 1.697
_exptl_crystal_density_method 'not measured'
_exptl_crystal_description Block
_exptl_crystal_F_000 1176
_exptl_crystal_size_max 0.25
_exptl_crystal_size_mid 0.15
_exptl_crystal_size_min 0.10
_refine_diff_density_max 1.145
_refine_diff_density_min -1.050
_refine_ls_extinction_coef 0.00135(19)
_refine_ls_extinction_expression Fc^*^=kFc[1+0.001xFc^2^\l^3^/sin(2\q)]^-1/4^
_refine_ls_extinction_method 'SHELXL97 (Sheldrick, 1997a)'
_refine_ls_goodness_of_fit_ref 1.061
_refine_ls_hydrogen_treatment constr
_refine_ls_matrix_type full
_refine_ls_number_parameters 281
_refine_ls_number_reflns 5313
_refine_ls_number_restraints 0
_refine_ls_restrained_S_all 1.061
_refine_ls_R_factor_all 0.0600
_refine_ls_R_factor_gt 0.0385
_refine_ls_shift/su_max 0.000
_refine_ls_shift/su_mean 0.000
_refine_ls_structure_factor_coef Fsqd
_refine_ls_weighting_details 'calc w = 1/[\s^2^(Fo^2^)+(0.0424P)^2^+1.2074P] where P=(Fo^2^+2Fc^2^)/3'
_refine_ls_weighting_scheme calc
_refine_ls_wR_factor_gt 0.0915
_refine_ls_wR_factor_ref 0.0995
_reflns_number_gt 3839
_reflns_number_total 5313
_reflns_threshold_expression I>2\s(I)
_cod_data_source_file rz2088.cif
_cod_data_source_block I
_cod_depositor_comments
;
The following automatic conversions were performed:
'_symmetry_cell_setting' value 'Monoclinic' changed to 'monoclinic'
according to '/home/saulius/struct/CIF-dictionaries/cif_core.dic'
dictionary named 'cif_core.dic' version 2.4.1 from 2010-06-29.

Automatic conversion script
Id: cif_fix_enum 1527 2010-12-29 10:47:43Z saulius 

The following automatic conversions were performed:

'_symmetry_cell_setting' value 'Monoclinic' changed to 'monoclinic'
according to /home/saulius/struct/CIF-dictionaries/cif_core.dic
dictionary named 'cif_core.dic' version 2.4.1 from 2010-06-29.

Automatic conversion script
Id: cif_fix_values 1715 2011-07-08 13:25:40Z adriana 
;
_cod_original_sg_symbol_H-M 'P 21/c'
_cod_database_code 2211180
_cod_database_fobs_code 2211180

loop_
_symmetry_equiv_pos_as_xyz
'x, y, z'
'-x, y+1/2, -z+1/2'
'-x, -y, -z'
'x, -y-1/2, z-1/2'

loop_
_atom_site_type_symbol
_atom_site_label
_atom_site_fract_x
_atom_site_fract_y
_atom_site_fract_z
_atom_site_U_iso_or_equiv
_atom_site_adp_type
_atom_site_calc_flag
_atom_site_refinement_flags
_atom_site_occupancy
Cu Cu1 -0.23730(3) 0.225700(13) -0.46279(5) 0.04339(12) Uani d . 1
S S1 -0.34698(7) 0.16097(3) -0.56292(12) 0.0523(2) Uani d . 1
S S2 -0.09484(7) 0.17693(3) -0.34060(12) 0.0553(2) Uani d . 1
S S3 -0.37367(7) 0.27738(3) -0.58715(12) 0.0544(2) Uani d . 1
S S4 -0.12252(7) 0.28823(3) -0.36238(12) 0.0568(2) Uani d . 1
N N1 -0.3319(3) 0.02302(12) -0.6247(5) 0.0811(10) Uani d . 1
N N2 0.0071(3) 0.04774(13) -0.3372(5) 0.0891(11) Uani d . 1
N N3 -0.4396(3) 0.41331(12) -0.6492(5) 0.0862(10) Uani d . 1
N N4 -0.0978(3) 0.42607(12) -0.3795(5) 0.0811(10) Uani d . 1
N N5 0.2778(2) 0.42616(9) -0.1196(3) 0.0515(6) Uani d . 1
Br Br1 0.23107(5) 0.167076(16) -0.00022(6) 0.09442(19) Uani d . 1
C C1 -0.2961(3) 0.06111(13) -0.5712(5) 0.0585(8) Uani d . 1
C C2 -0.2532(3) 0.11019(11) -0.5080(4) 0.0471(7) Uani d . 1
C C3 -0.1447(3) 0.11719(11) -0.4143(4) 0.0481(7) Uani d . 1
C C4 -0.0629(3) 0.07744(13) -0.3725(5) 0.0603(8) Uani d . 1
C C5 -0.3818(3) 0.37964(12) -0.5979(5) 0.0557(8) Uani d . 1
C C6 -0.3121(3) 0.33656(11) -0.5361(4) 0.0448(7) Uani d . 1
C C7 -0.2034(3) 0.34082(11) -0.4441(4) 0.0444(6) Uani d . 1
C C8 -0.1464(3) 0.38860(12) -0.4095(4) 0.0542(8) Uani d . 1
C C9 0.3752(3) 0.43275(15) -0.1695(6) 0.0727(10) Uani d . 1
H H9A 0.4424 0.4214 -0.0938 0.087 Uiso calc R 1
C C10 0.3784(4) 0.45604(16) -0.3312(7) 0.0887(13) Uani d . 1
H H10A 0.4470 0.4604 -0.3666 0.106 Uiso calc R 1
C C11 0.2790(5) 0.47272(15) -0.4393(6) 0.0828(13) Uani d . 1
H H11A 0.2791 0.4887 -0.5500 0.099 Uiso calc R 1
C C12 0.1791(4) 0.46594(15) -0.3846(6) 0.0792(12) Uani d . 1
H H12A 0.1108 0.4771 -0.4576 0.095 Uiso calc R 1
C C13 0.1807(3) 0.44282(13) -0.2234(5) 0.0655(9) Uani d . 1
H H13A 0.1132 0.4385 -0.1846 0.079 Uiso calc R 1
C C14 0.2766(3) 0.39907(14) 0.0552(4) 0.0633(9) Uani d . 1
H H14A 0.3462 0.4068 0.1439 0.076 Uiso calc R 1
H H14B 0.2133 0.4114 0.1034 0.076 Uiso calc R 1
C C15 0.2664(3) 0.34280(13) 0.0310(4) 0.0507(7) Uani d . 1
C C16 0.3619(3) 0.31238(15) 0.0707(5) 0.0671(9) Uani d . 1
H H16A 0.4333 0.3273 0.1057 0.081 Uiso calc R 1
C C17 0.3532(3) 0.26009(16) 0.0592(5) 0.0710(10) Uani d . 1
H H17A 0.4180 0.2398 0.0854 0.085 Uiso calc R 1
C C18 0.2473(3) 0.23874(13) 0.0086(4) 0.0575(9) Uani d . 1
C C19 0.1504(3) 0.26812(14) -0.0343(5) 0.0652(9) Uani d . 1
H H19A 0.0792 0.2531 -0.0703 0.078 Uiso calc R 1
C C20 0.1610(3) 0.31994(14) -0.0228(5) 0.0623(9) Uani d . 1
H H20A 0.0962 0.3401 -0.0519 0.075 Uiso calc R 1

loop_
_atom_site_aniso_label
_atom_site_aniso_U_11
_atom_site_aniso_U_22
_atom_site_aniso_U_33
_atom_site_aniso_U_12
_atom_site_aniso_U_13
_atom_site_aniso_U_23
Cu1 0.0421(2) 0.0400(2) 0.0465(2) -0.00079(14) 0.00626(15) 0.00253(14)
S1 0.0433(4) 0.0448(4) 0.0667(5) -0.0030(3) 0.0073(4) -0.0012(3)
S2 0.0467(5) 0.0472(4) 0.0656(5) 0.0022(3) -0.0012(4) 0.0014(4)
S3 0.0430(4) 0.0445(4) 0.0683(5) -0.0021(3) -0.0035(4) 0.0031(3)
S4 0.0455(5) 0.0460(4) 0.0701(5) -0.0024(3) -0.0064(4) 0.0041(4)
N1 0.083(2) 0.0473(17) 0.106(3) -0.0073(16) 0.0052(19) -0.0040(17)
N2 0.084(3) 0.069(2) 0.108(3) 0.0231(19) 0.007(2) 0.0006(19)
N3 0.071(2) 0.0547(19) 0.122(3) 0.0139(17) -0.001(2) 0.0003(18)
N4 0.074(2) 0.0531(18) 0.108(3) -0.0123(16) 0.0031(19) -0.0055(18)
N5 0.0476(16) 0.0459(14) 0.0588(15) -0.0029(11) 0.0070(12) -0.0043(12)
Br1 0.1600(5) 0.0588(3) 0.0644(3) 0.0066(3) 0.0246(3) 0.00766(17)
C1 0.057(2) 0.0484(19) 0.068(2) -0.0002(16) 0.0082(16) 0.0024(16)
C2 0.0521(19) 0.0393(15) 0.0510(16) -0.0003(13) 0.0135(14) 0.0009(12)
C3 0.054(2) 0.0419(16) 0.0497(16) 0.0047(13) 0.0144(14) 0.0040(12)
C4 0.060(2) 0.0518(19) 0.067(2) 0.0041(16) 0.0105(17) 0.0010(16)
C5 0.0486(19) 0.0475(18) 0.068(2) 0.0012(15) 0.0061(15) -0.0025(15)
C6 0.0464(17) 0.0423(15) 0.0460(15) -0.0001(13) 0.0110(13) 0.0009(12)
C7 0.0470(17) 0.0406(15) 0.0454(15) 0.0000(13) 0.0102(13) -0.0009(12)
C8 0.051(2) 0.0492(18) 0.0610(19) -0.0013(15) 0.0085(15) -0.0010(15)
C9 0.050(2) 0.074(2) 0.094(3) 0.0012(18) 0.017(2) 0.011(2)
C10 0.090(4) 0.074(3) 0.113(4) -0.004(2) 0.045(3) 0.017(2)
C11 0.120(4) 0.053(2) 0.074(3) -0.005(2) 0.018(3) 0.0109(19)
C12 0.076(3) 0.059(2) 0.090(3) -0.002(2) -0.007(2) 0.013(2)
C13 0.051(2) 0.055(2) 0.086(3) 0.0001(16) 0.0063(18) 0.0028(18)
C14 0.062(2) 0.071(2) 0.0559(19) -0.0050(17) 0.0105(16) -0.0034(16)
C15 0.0458(18) 0.062(2) 0.0431(16) 0.0003(14) 0.0085(13) 0.0052(13)
C16 0.045(2) 0.079(3) 0.074(2) -0.0030(17) 0.0047(17) 0.0029(19)
C17 0.054(2) 0.079(3) 0.079(2) 0.0208(19) 0.0140(19) 0.007(2)
C18 0.079(3) 0.0552(19) 0.0390(16) 0.0034(17) 0.0142(16) 0.0069(13)
C19 0.049(2) 0.066(2) 0.074(2) -0.0060(17) -0.0006(17) 0.0143(18)
C20 0.0391(19) 0.068(2) 0.077(2) 0.0026(16) 0.0057(16) 0.0107(18)

loop_
_atom_type_symbol
_atom_type_description
_atom_type_scat_dispersion_real
_atom_type_scat_dispersion_imag
_atom_type_scat_source
C C 0.0033 0.0016 'International Tables Vol C Tables 4.2.6.8 and 6.1.1.4'
H H 0.0000 0.0000 'International Tables Vol C Tables 4.2.6.8 and 6.1.1.4'
N N 0.0061 0.0033 'International Tables Vol C Tables 4.2.6.8 and 6.1.1.4'
S S 0.1246 0.1234 'International Tables Vol C Tables 4.2.6.8 and 6.1.1.4'
Cu Cu 0.3201 1.2651 'International Tables Vol C Tables 4.2.6.8 and 6.1.1.4'
Br Br -0.2901 2.4595 'International Tables Vol C Tables 4.2.6.8 and 6.1.1.4'

loop_
_geom_angle_atom_site_label_1
_geom_angle_atom_site_label_2
_geom_angle_atom_site_label_3
_geom_angle
_geom_angle_publ_flag
S4 Cu1 S2 85.32(4) ?
S4 Cu1 S3 92.16(4) yes
S2 Cu1 S3 177.11(4) ?
S4 Cu1 S1 177.81(4) ?
S2 Cu1 S1 92.63(4) yes
S3 Cu1 S1 89.88(4) ?
C2 S1 Cu1 101.86(11) ?
C3 S2 Cu1 102.43(11) ?
C6 S3 Cu1 102.79(11) ?
C7 S4 Cu1 102.58(11) ?
C9 N5 C13 120.9(3) ?
C9 N5 C14 119.5(3) ?
C13 N5 C14 119.6(3) ?
N1 C1 C2 178.2(4) ?
C3 C2 C1 122.1(3) ?
C3 C2 S1 121.4(2) ?
C1 C2 S1 116.5(2) ?
C2 C3 C4 123.8(3) ?
C2 C3 S2 121.2(2) ?
C4 C3 S2 115.0(2) ?
N2 C4 C3 176.1(4) ?
N3 C5 C6 178.3(4) ?
C7 C6 C5 122.5(3) ?
C7 C6 S3 120.7(2) ?
C5 C6 S3 116.8(2) ?
C6 C7 C8 122.8(3) ?
C6 C7 S4 121.7(2) ?
C8 C7 S4 115.5(2) ?
N4 C8 C7 177.9(4) ?
N5 C9 C10 120.8(4) ?
N5 C9 H9A 119.6 ?
C10 C9 H9A 119.6 ?
C11 C10 C9 118.6(4) ?
C11 C10 H10A 120.7 ?
C9 C10 H10A 120.7 ?
C10 C11 C12 119.8(4) ?
C10 C11 H11A 120.1 ?
C12 C11 H11A 120.1 ?
C13 C12 C11 119.2(4) ?
C13 C12 H12A 120.4 ?
C11 C12 H12A 120.4 ?
N5 C13 C12 120.7(4) ?
N5 C13 H13A 119.7 ?
C12 C13 H13A 119.7 ?
C15 C14 N5 112.5(3) ?
C15 C14 H14A 109.1 ?
N5 C14 H14A 109.1 ?
C15 C14 H14B 109.1 ?
N5 C14 H14B 109.1 ?
H14A C14 H14B 107.8 ?
C16 C15 C20 118.6(3) ?
C16 C15 C14 120.4(3) ?
C20 C15 C14 120.9(3) ?
C15 C16 C17 121.1(3) ?
C15 C16 H16A 119.4 ?
C17 C16 H16A 119.4 ?
C18 C17 C16 118.6(3) ?
C18 C17 H17A 120.7 ?
C16 C17 H17A 120.7 ?
C17 C18 C19 121.6(4) ?
C17 C18 Br1 120.0(3) ?
C19 C18 Br1 118.3(3) ?
C20 C19 C18 118.8(3) ?
C20 C19 H19A 120.6 ?
C18 C19 H19A 120.6 ?
C19 C20 C15 121.2(3) ?
C19 C20 H20A 119.4 ?
C15 C20 H20A 119.4 ?

loop_
_geom_bond_atom_site_label_1
_geom_bond_atom_site_label_2
_geom_bond_distance
_geom_bond_publ_flag
Cu1 S4 2.1753(9) yes
Cu1 S2 2.1778(10) yes
Cu1 S3 2.1788(10) yes
Cu1 S1 2.1859(9) yes
S1 C2 1.741(3) ?
S2 C3 1.730(3) ?
S3 C6 1.732(3) ?
S4 C7 1.726(3) ?
N1 C1 1.129(4) ?
N2 C4 1.138(5) ?
N3 C5 1.140(4) ?
N4 C8 1.144(4) ?
N5 C9 1.320(4) ?
N5 C13 1.329(4) ?
N5 C14 1.495(4) ?
Br1 C18 1.897(4) ?
C1 C2 1.433(4) ?
C2 C3 1.353(4) ?
C3 C4 1.425(4) ?
C5 C6 1.427(4) ?
C6 C7 1.344(4) ?
C7 C8 1.429(4) ?
C9 C10 1.367(6) ?
C9 H9A 0.9300 ?
C10 C11 1.363(6) ?
C10 H10A 0.9300 ?
C11 C12 1.367(6) ?
C11 H11A 0.9300 ?
C12 C13 1.351(5) ?
C12 H12A 0.9300 ?
C13 H13A 0.9300 ?
C14 C15 1.494(5) ?
C14 H14A 0.9700 ?
C14 H14B 0.9700 ?
C15 C16 1.380(5) ?
C15 C20 1.383(5) ?
C16 C17 1.382(5) ?
C16 H16A 0.9300 ?
C17 C18 1.370(5) ?
C17 H17A 0.9300 ?
C18 C19 1.378(5) ?
C19 C20 1.371(5) ?
C19 H19A 0.9300 ?
C20 H20A 0.9300 ?
